data_4112279
loop_
_publ_author_name
'Seth B. Harkins'
'Jonas C. Peters'

_publ_section_title
;
 Amido-Bridged Cu2N2 Diamond Cores that Minimize Structural Reorganization
 and Facilitate Reversible Redox Behavior between a Cu1Cu1 and a Class III
 Delocalized Cu1.5Cu1.5 Species
;
_journal_name_full 'Journal of the American Chemical Society'
_journal_page_first 2885
_journal_page_last 2893
_journal_paper_doi 10.1021/ja037364m
_journal_volume 126
_journal_year 2004
_chemical_formula_sum 'C40 H52 Cu2 N2 S4'
_chemical_formula_weight 816.206
_chemical_name_systematic
; 
 ? 
;
_space_group_IT_number 2
_symmetry_cell_setting triclinic
_symmetry_space_group_name_Hall '-P 1'
_symmetry_space_group_name_H-M 'P -1'
_atom_sites_solution_hydrogens geom
_atom_sites_solution_primary direct
_atom_sites_solution_secondary difmap
_audit_creation_method SHELXL-97
_cell_angle_alpha 94.017(2)
_cell_angle_beta 90.634(2)
_cell_angle_gamma 107.3050(10)
_cell_formula_units_Z 2
_cell_length_a 10.2263(9)
_cell_length_b 10.6226(9)
_cell_length_c 19.4884(17)
_cell_measurement_reflns_used 6899
_cell_measurement_temperature 98(2)
_cell_measurement_theta_max 28.178
_cell_measurement_theta_min 2.341
_cell_volume 2015.1(3)
_computing_cell_refinement 'Bruker XSCANS'
_computing_data_collection 'Bruker XSCANS'
_computing_data_reduction 'Bruker SHELXTL'
_computing_molecular_graphics 'Bruker SHELXTL'
_computing_publication_material 'Bruker SHELXTL'
_computing_structure_refinement 'SHELXL-97 (Sheldrick, 1997)'
_computing_structure_solution 'SHELXS-97 (Sheldrick, 1990)'
_diffrn_ambient_temperature 98(2)
_diffrn_measured_fraction_theta_full 0.924
_diffrn_measured_fraction_theta_max 0.924
_diffrn_measurement_device_type 'Bruker P4'
_diffrn_measurement_method '\w scans'
_diffrn_radiation_monochromator graphite
_diffrn_radiation_source 'fine-focus sealed tube'
_diffrn_radiation_type MoK\a
_diffrn_radiation_wavelength 0.71073
_diffrn_reflns_av_R_equivalents 0.0507
_diffrn_reflns_av_sigmaI/netI 0.0335
_diffrn_reflns_limit_h_max 13
_diffrn_reflns_limit_h_min -13
_diffrn_reflns_limit_k_max 13
_diffrn_reflns_limit_k_min -14
_diffrn_reflns_limit_l_max 25
_diffrn_reflns_limit_l_min -25
_diffrn_reflns_number 42010
_diffrn_reflns_theta_full 28.40
_diffrn_reflns_theta_max 28.40
_diffrn_reflns_theta_min 2.01
_exptl_absorpt_coefficient_mu 1.292
_exptl_absorpt_correction_type none
_exptl_crystal_colour yellow
_exptl_crystal_density_diffrn 1.345
_exptl_crystal_description 'rough block'
_exptl_crystal_F_000 856
_exptl_crystal_size_max 0.33
_exptl_crystal_size_mid 0.28
_exptl_crystal_size_min 0.21
_refine_diff_density_max 0.679
_refine_diff_density_min -0.300
_refine_diff_density_rms 0.073
_refine_ls_extinction_method none
_refine_ls_goodness_of_fit_ref 1.464
_refine_ls_hydrogen_treatment mixed
_refine_ls_matrix_type full
_refine_ls_number_parameters 445
_refine_ls_number_reflns 9371
_refine_ls_number_restraints 0
_refine_ls_restrained_S_all 1.464
_refine_ls_R_factor_all 0.0416
_refine_ls_R_factor_gt 0.0303
_refine_ls_shift/su_max 0.001
_refine_ls_shift/su_mean 0.000
_refine_ls_structure_factor_coef Fsqd
_refine_ls_weighting_details 'calc w=1/[\s^2^(Fo^2^)+(0.0200P)^2^+0.0000P] where P=(Fo^2^+2Fc^2^)/3'
_refine_ls_weighting_scheme calc
_refine_ls_wR_factor_gt 0.0660
_refine_ls_wR_factor_ref 0.0685
_reflns_number_gt 7699
_reflns_number_total 9371
_reflns_threshold_expression >2sigma(I)
_cod_data_source_file ja037364msi20031204_074101_1.cif
_cod_data_source_block 2
_cod_database_code 4112279

loop_
_symmetry_equiv_pos_as_xyz
'x, y, z'
'-x, -y, -z'

loop_
_atom_site_label
_atom_site_type_symbol
_atom_site_fract_x
_atom_site_fract_y
_atom_site_fract_z
_atom_site_U_iso_or_equiv
_atom_site_adp_type
_atom_site_occupancy
_atom_site_symmetry_multiplicity
_atom_site_calc_flag
_atom_site_refinement_flags
Cu1 Cu 0.31750(2) 0.00061(2) 0.233915(11) 0.01480(6) Uani 1 1 d .
Cu2 Cu 0.52668(2) 0.21136(2) 0.254431(11) 0.01425(6) Uani 1 1 d .
N1 N 0.52769(14) 0.01498(14) 0.24388(7) 0.0151(3) Uani 1 1 d .
N2 N 0.31444(14) 0.20030(14) 0.24880(7) 0.0139(3) Uani 1 1 d .
S1 S 0.59120(4) 0.21633(4) 0.36748(2) 0.01622(10) Uani 1 1 d .
S2 S 0.32767(4) -0.06598(4) 0.12121(2) 0.01646(10) Uani 1 1 d .
S3 S 0.23114(4) -0.02700(5) 0.34135(2) 0.01786(10) Uani 1 1 d .
S4 S 0.54333(4) 0.29513(4) 0.14958(2) 0.01557(10) Uani 1 1 d .
C1 C 0.55887(17) -0.03331(18) 0.30441(9) 0.0165(4) Uani 1 1 d .
C2 C 0.58180(17) 0.04605(17) 0.36742(9) 0.0168(4) Uani 1 1 d .
C3 C 0.59039(18) -0.00991(19) 0.42940(9) 0.0218(4) Uani 1 1 d .
H3 H 0.6029 0.0439 0.4714 0.026 Uiso 1 1 calc R
C4 C 0.5811(2) -0.1419(2) 0.43072(10) 0.0255(4) Uani 1 1 d .
H4 H 0.5861 -0.1790 0.4733 0.031 Uiso 1 1 calc R
C5 C 0.5643(2) -0.2201(2) 0.36902(10) 0.0264(4) Uani 1 1 d .
H5 H 0.5604 -0.3106 0.3693 0.032 Uiso 1 1 calc R
C6 C 0.55324(19) -0.16646(19) 0.30725(10) 0.0224(4) Uani 1 1 d .
H6 H 0.5415 -0.2213 0.2656 0.027 Uiso 1 1 calc R
C7 C 0.58299(18) -0.02243(17) 0.18331(9) 0.0160(4) Uani 1 1 d .
C8 C 0.50482(17) -0.05699(16) 0.12085(9) 0.0159(4) Uani 1 1 d .
C9 C 0.56803(19) -0.07666(17) 0.05950(9) 0.0190(4) Uani 1 1 d .
H9 H 0.5151 -0.0969 0.0176 0.023 Uiso 1 1 calc R
C10 C 0.7047(2) -0.06744(18) 0.05833(10) 0.0219(4) Uani 1 1 d .
H10 H 0.7459 -0.0813 0.0161 0.026 Uiso 1 1 calc R
C11 C 0.7826(2) -0.03737(19) 0.11995(10) 0.0241(4) Uani 1 1 d .
H11 H 0.8769 -0.0324 0.1201 0.029 Uiso 1 1 calc R
C12 C 0.72167(19) -0.01482(19) 0.18066(10) 0.0213(4) Uani 1 1 d .
H12 H 0.7761 0.0067 0.2221 0.026 Uiso 1 1 calc R
C13 C 0.26591(17) 0.23222(18) 0.31197(9) 0.0159(4) Uani 1 1 d .
C14 C 0.23109(17) 0.13951(18) 0.36218(9) 0.0178(4) Uani 1 1 d .
C15 C 0.20444(18) 0.1782(2) 0.42940(9) 0.0238(4) Uani 1 1 d .
H15 H 0.1853 0.1153 0.4631 0.029 Uiso 1 1 calc R
C16 C 0.20557(19) 0.3063(2) 0.44732(10) 0.0278(5) Uani 1 1 d .
H16 H 0.1874 0.3319 0.4931 0.033 Uiso 1 1 calc R
C17 C 0.23364(18) 0.3977(2) 0.39772(10) 0.0259(4) Uani 1 1 d .
H17 H 0.2328 0.4857 0.4095 0.031 Uiso 1 1 calc R
C18 C 0.26277(18) 0.36196(18) 0.33152(10) 0.0206(4) Uani 1 1 d .
H18 H 0.2811 0.4259 0.2984 0.025 Uiso 1 1 calc R
C19 C 0.36840(17) 0.28947(17) 0.13727(9) 0.0155(4) Uani 1 1 d .
C20 C 0.27575(18) 0.25070(16) 0.19060(9) 0.0153(4) Uani 1 1 d .
C21 C 0.14053(18) 0.25342(17) 0.17831(10) 0.0195(4) Uani 1 1 d .
H21 H 0.0767 0.2327 0.2139 0.023 Uiso 1 1 calc R
C22 C 0.09817(19) 0.28529(18) 0.11613(10) 0.0227(4) Uani 1 1 d .
H22 H 0.0063 0.2862 0.1096 0.027 Uiso 1 1 calc R
C23 C 0.1893(2) 0.31610(18) 0.06295(10) 0.0236(4) Uani 1 1 d .
H23 H 0.1595 0.3360 0.0198 0.028 Uiso 1 1 calc R
C24 C 0.32313(19) 0.31744(17) 0.07367(9) 0.0198(4) Uani 1 1 d .
H24 H 0.3855 0.3376 0.0374 0.024 Uiso 1 1 calc R
C25 C 0.77563(18) 0.30446(19) 0.38796(10) 0.0235(4) Uani 1 1 d .
C26 C 0.8155(2) 0.2805(2) 0.46044(10) 0.0322(5) Uani 1 1 d .
H26A H 0.9074 0.3394 0.4732 0.048 Uiso 1 1 calc R
H26B H 0.8150 0.1883 0.4617 0.048 Uiso 1 1 calc R
H26C H 0.7496 0.2985 0.4930 0.048 Uiso 1 1 calc R
C27 C 0.86421(19) 0.2583(2) 0.33522(11) 0.0348(5) Uani 1 1 d .
H27A H 0.8376 0.2743 0.2889 0.052 Uiso 1 1 calc R
H27B H 0.8510 0.1635 0.3378 0.052 Uiso 1 1 calc R
H27C H 0.9608 0.3074 0.3451 0.052 Uiso 1 1 calc R
C28 C 0.7857(2) 0.4489(2) 0.38440(11) 0.0336(5) Uani 1 1 d .
H28A H 0.7230 0.4727 0.4169 0.050 Uiso 1 1 calc R
H28B H 0.7609 0.4641 0.3376 0.050 Uiso 1 1 calc R
H28C H 0.8798 0.5035 0.3963 0.050 Uiso 1 1 calc R
C29 C 0.2352(2) -0.24545(18) 0.10081(10) 0.0241(4) Uani 1 1 d .
C30 C 0.2802(2) -0.32748(19) 0.15193(11) 0.0323(5) Uani 1 1 d .
H30A H 0.2630 -0.2978 0.1988 0.048 Uiso 1 1 calc R
H30B H 0.3783 -0.3165 0.1476 0.048 Uiso 1 1 calc R
H30C H 0.2283 -0.4209 0.1423 0.048 Uiso 1 1 calc R
C31 C 0.2615(2) -0.2896(2) 0.02725(11) 0.0337(5) Uani 1 1 d .
H31A H 0.2015 -0.3795 0.0152 0.050 Uiso 1 1 calc R
H31B H 0.3574 -0.2884 0.0240 0.050 Uiso 1 1 calc R
H31C H 0.2423 -0.2293 -0.0045 0.050 Uiso 1 1 calc R
C32 C 0.0854(2) -0.2524(2) 0.10651(11) 0.0330(5) Uani 1 1 d .
H32A H 0.0279 -0.3433 0.0944 0.049 Uiso 1 1 calc R
H32B H 0.0633 -0.1932 0.0750 0.049 Uiso 1 1 calc R
H32C H 0.0683 -0.2252 0.1538 0.049 Uiso 1 1 calc R
C33 C 0.04660(18) -0.12458(19) 0.33631(10) 0.0217(4) Uani 1 1 d .
C34 C -0.02847(19) -0.0757(2) 0.28109(10) 0.0258(4) Uani 1 1 d .
H34A H 0.0135 -0.0836 0.2367 0.039 Uiso 1 1 calc R
H34B H -0.0223 0.0171 0.2930 0.039 Uiso 1 1 calc R
H34C H -0.1250 -0.1292 0.2780 0.039 Uiso 1 1 calc R
C35 C 0.0493(2) -0.2647(2) 0.31745(11) 0.0315(5) Uani 1 1 d .
H35A H -0.0448 -0.3240 0.3126 0.047 Uiso 1 1 calc R
H35B H 0.0990 -0.2929 0.3537 0.047 Uiso 1 1 calc R
H35C H 0.0955 -0.2677 0.2738 0.047 Uiso 1 1 calc R
C36 C -0.0202(2) -0.1162(2) 0.40528(10) 0.0328(5) Uani 1 1 d .
H36A H -0.1152 -0.1736 0.4020 0.049 Uiso 1 1 calc R
H36B H -0.0190 -0.0247 0.4173 0.049 Uiso 1 1 calc R
H36C H 0.0305 -0.1449 0.4409 0.049 Uiso 1 1 calc R
C37 C 0.63814(19) 0.47499(17) 0.16140(10) 0.0200(4) Uani 1 1 d .
C38 C 0.78633(19) 0.4767(2) 0.17229(11) 0.0270(4) Uani 1 1 d .
H38A H 0.8446 0.5683 0.1813 0.040 Uiso 1 1 calc R
H38B H 0.8165 0.4368 0.1309 0.040 Uiso 1 1 calc R
H38C H 0.7934 0.4262 0.2116 0.040 Uiso 1 1 calc R
C39 C 0.5876(2) 0.53796(19) 0.22393(10) 0.0257(4) Uani 1 1 d .
H39A H 0.5956 0.4905 0.2643 0.039 Uiso 1 1 calc R
H39B H 0.4915 0.5334 0.2159 0.039 Uiso 1 1 calc R
H39C H 0.6431 0.6307 0.2319 0.039 Uiso 1 1 calc R
C40 C 0.6225(2) 0.54533(19) 0.09750(10) 0.0275(5) Uani 1 1 d .
H40A H 0.5266 0.5431 0.0912 0.041 Uiso 1 1 calc R
H40B H 0.6502 0.5006 0.0570 0.041 Uiso 1 1 calc R
H40C H 0.6807 0.6374 0.1032 0.041 Uiso 1 1 calc R

loop_
_atom_site_aniso_label
_atom_site_aniso_U_11
_atom_site_aniso_U_22
_atom_site_aniso_U_33
_atom_site_aniso_U_23
_atom_site_aniso_U_13
_atom_site_aniso_U_12
Cu1 0.01438(11) 0.01494(11) 0.01476(11) 0.00089(8) 0.00027(8) 0.00398(8)
Cu2 0.01311(11) 0.01466(11) 0.01485(11) 0.00035(8) 0.00063(8) 0.00412(8)
N1 0.0168(7) 0.0175(8) 0.0129(7) -0.0009(6) -0.0020(6) 0.0086(6)
N2 0.0143(7) 0.0157(7) 0.0125(7) 0.0013(6) 0.0018(6) 0.0058(6)
S1 0.0140(2) 0.0191(2) 0.0142(2) -0.00279(17) 0.00004(16) 0.00389(17)
S2 0.0174(2) 0.0164(2) 0.0146(2) -0.00116(17) -0.00305(17) 0.00439(17)
S3 0.0133(2) 0.0232(2) 0.0167(2) 0.00657(18) 0.00076(17) 0.00374(18)
S4 0.0174(2) 0.0139(2) 0.0156(2) 0.00130(17) 0.00475(17) 0.00473(17)
C1 0.0128(8) 0.0222(9) 0.0158(9) 0.0010(7) 0.0003(7) 0.0073(7)
C2 0.0121(8) 0.0206(9) 0.0170(9) -0.0002(7) 0.0001(7) 0.0041(7)
C3 0.0180(9) 0.0303(11) 0.0150(9) 0.0014(8) 0.0008(7) 0.0040(8)
C4 0.0251(10) 0.0328(11) 0.0197(10) 0.0096(9) -0.0006(8) 0.0086(9)
C5 0.0287(11) 0.0253(10) 0.0284(11) 0.0055(9) -0.0025(9) 0.0123(9)
C6 0.0280(10) 0.0232(10) 0.0189(10) -0.0007(8) -0.0023(8) 0.0129(8)
C7 0.0212(9) 0.0135(9) 0.0145(9) 0.0004(7) 0.0007(7) 0.0072(7)
C8 0.0183(9) 0.0125(8) 0.0177(9) 0.0012(7) -0.0012(7) 0.0057(7)
C9 0.0276(10) 0.0160(9) 0.0126(9) -0.0004(7) -0.0009(7) 0.0056(8)
C10 0.0293(10) 0.0205(10) 0.0167(10) -0.0002(8) 0.0065(8) 0.0090(8)
C11 0.0228(10) 0.0271(11) 0.0250(11) -0.0014(8) 0.0033(8) 0.0123(8)
C12 0.0230(10) 0.0261(10) 0.0180(10) -0.0026(8) -0.0026(8) 0.0130(8)
C13 0.0087(8) 0.0229(9) 0.0150(9) -0.0017(7) -0.0020(7) 0.0038(7)
C14 0.0113(8) 0.0247(10) 0.0160(9) 0.0002(7) -0.0007(7) 0.0038(7)
C15 0.0152(9) 0.0374(12) 0.0153(9) 0.0021(8) -0.0003(7) 0.0027(8)
C16 0.0188(10) 0.0421(13) 0.0172(10) -0.0088(9) 0.0023(8) 0.0038(9)
C17 0.0174(9) 0.0296(11) 0.0279(11) -0.0117(9) 0.0014(8) 0.0057(8)
C18 0.0152(9) 0.0230(10) 0.0220(10) -0.0018(8) 0.0012(7) 0.0043(7)
C19 0.0184(9) 0.0127(8) 0.0157(9) -0.0002(7) 0.0017(7) 0.0054(7)
C20 0.0195(9) 0.0112(8) 0.0155(9) -0.0012(7) 0.0003(7) 0.0055(7)
C21 0.0181(9) 0.0185(9) 0.0220(10) 0.0007(8) 0.0006(7) 0.0057(7)
C22 0.0223(10) 0.0199(10) 0.0270(11) 0.0009(8) -0.0062(8) 0.0085(8)
C23 0.0322(11) 0.0183(10) 0.0192(10) 0.0008(8) -0.0082(8) 0.0064(8)
C24 0.0272(10) 0.0146(9) 0.0156(9) 0.0014(7) 0.0010(8) 0.0034(7)
C25 0.0138(9) 0.0296(11) 0.0216(10) -0.0028(8) -0.0047(7) -0.0007(8)
C26 0.0244(11) 0.0404(13) 0.0243(11) -0.0006(9) -0.0091(9) -0.0006(9)
C27 0.0152(10) 0.0542(15) 0.0304(12) -0.0043(10) 0.0006(9) 0.0053(9)
C28 0.0320(12) 0.0282(11) 0.0295(12) -0.0018(9) -0.0072(9) -0.0067(9)
C29 0.0270(10) 0.0169(9) 0.0218(10) -0.0061(8) -0.0008(8) -0.0019(8)
C30 0.0434(13) 0.0166(10) 0.0328(12) 0.0004(9) 0.0032(10) 0.0031(9)
C31 0.0371(12) 0.0274(11) 0.0267(12) -0.0111(9) 0.0020(9) -0.0024(9)
C32 0.0258(11) 0.0341(12) 0.0281(12) -0.0068(9) -0.0015(9) -0.0055(9)
C33 0.0130(9) 0.0275(10) 0.0216(10) 0.0086(8) 0.0007(7) -0.0001(8)
C34 0.0175(9) 0.0313(11) 0.0260(11) 0.0071(9) -0.0049(8) 0.0027(8)
C35 0.0270(11) 0.0264(11) 0.0366(13) 0.0122(9) -0.0007(9) -0.0011(9)
C36 0.0191(10) 0.0475(14) 0.0265(11) 0.0118(10) 0.0051(8) -0.0004(9)
C37 0.0228(10) 0.0117(9) 0.0234(10) 0.0010(7) 0.0068(8) 0.0015(7)
C38 0.0218(10) 0.0245(10) 0.0294(11) 0.0007(9) 0.0060(8) -0.0010(8)
C39 0.0303(11) 0.0168(10) 0.0283(11) -0.0041(8) 0.0041(9) 0.0056(8)
C40 0.0348(11) 0.0160(10) 0.0305(11) 0.0076(8) 0.0087(9) 0.0041(8)

loop_
_atom_type_symbol
_atom_type_description
_atom_type_scat_dispersion_real
_atom_type_scat_dispersion_imag
_atom_type_scat_source
C C 0.0033 0.0016 'International Tables Vol C Tables 4.2.6.8 and 6.1.1.4'
H H 0.0000 0.0000 'International Tables Vol C Tables 4.2.6.8 and 6.1.1.4'
N N 0.0061 0.0033 'International Tables Vol C Tables 4.2.6.8 and 6.1.1.4'
S S 0.1246 0.1234 'International Tables Vol C Tables 4.2.6.8 and 6.1.1.4'
Cu Cu 0.3201 1.2651 'International Tables Vol C Tables 4.2.6.8 and 6.1.1.4'

loop_
_geom_angle_atom_site_label_1
_geom_angle_atom_site_label_2
_geom_angle_atom_site_label_3
_geom_angle
N1 Cu1 N2 103.88(5)
N1 Cu1 S2 87.36(4)
N2 Cu1 S2 112.76(4)
N1 Cu1 S3 106.53(4)
N2 Cu1 S3 86.87(4)
S2 Cu1 S3 152.921(19)
N1 Cu2 N2 104.59(5)
N1 Cu2 S4 109.94(4)
N2 Cu2 S4 86.80(4)
N1 Cu2 S1 87.87(4)
N2 Cu2 S1 108.49(4)
S4 Cu2 S1 153.233(19)
C1 N1 C7 117.51(14)
C1 N1 Cu2 114.38(11)
C7 N1 Cu2 115.46(11)
C1 N1 Cu1 112.31(11)
C7 N1 Cu1 113.93(11)
Cu2 N1 Cu1 76.45(5)
C13 N2 C20 118.43(14)
C13 N2 Cu1 114.34(11)
C20 N2 Cu1 114.60(11)
C13 N2 Cu2 112.65(10)
C20 N2 Cu2 114.21(11)
Cu1 N2 Cu2 74.99(5)
C2 S1 C25 103.62(9)
C2 S1 Cu2 96.72(6)
C25 S1 Cu2 114.49(6)
C8 S2 C29 104.35(8)
C8 S2 Cu1 98.12(6)
C29 S2 Cu1 112.80(6)
C14 S3 C33 104.44(8)
C14 S3 Cu1 97.72(6)
C33 S3 Cu1 110.95(6)
C19 S4 C37 104.45(8)
C19 S4 Cu2 98.14(6)
C37 S4 Cu2 108.17(6)
N1 C1 C6 121.45(16)
N1 C1 C2 121.03(16)
C6 C1 C2 117.12(16)
C3 C2 C1 120.31(17)
C3 C2 S1 120.15(14)
C1 C2 S1 119.47(13)
C4 C3 C2 121.18(18)
C4 C3 H3 119.4
C2 C3 H3 119.4
C3 C4 C5 119.24(18)
C3 C4 H4 120.4
C5 C4 H4 120.4
C6 C5 C4 120.18(18)
C6 C5 H5 119.9
C4 C5 H5 119.9
C5 C6 C1 121.87(18)
C5 C6 H6 119.1
C1 C6 H6 119.1
N1 C7 C12 121.09(15)
N1 C7 C8 121.46(15)
C12 C7 C8 117.17(16)
C9 C8 C7 119.94(16)
C9 C8 S2 121.01(13)
C7 C8 S2 118.96(13)
C10 C9 C8 121.60(16)
C10 C9 H9 119.2
C8 C9 H9 119.2
C9 C10 C11 119.18(17)
C9 C10 H10 120.4
C11 C10 H10 120.4
C12 C11 C10 119.65(17)
C12 C11 H11 120.2
C10 C11 H11 120.2
C11 C12 C7 122.42(17)
C11 C12 H12 118.8
C7 C12 H12 118.8
N2 C13 C14 121.02(16)
N2 C13 C18 121.74(16)
C14 C13 C18 116.92(16)
C15 C14 C13 120.74(17)
C15 C14 S3 119.44(15)
C13 C14 S3 119.71(13)
C16 C15 C14 120.83(19)
C16 C15 H15 119.6
C14 C15 H15 119.6
C15 C16 C17 119.21(18)
C15 C16 H16 120.4
C17 C16 H16 120.4
C18 C17 C16 120.76(19)
C18 C17 H17 119.6
C16 C17 H17 119.6
C17 C18 C13 121.40(18)
C17 C18 H18 119.3
C13 C18 H18 119.3
C24 C19 C20 120.70(16)
C24 C19 S4 119.53(14)
C20 C19 S4 119.71(13)
N2 C20 C21 122.44(16)
N2 C20 C19 120.65(15)
C21 C20 C19 116.61(16)
C22 C21 C20 121.99(17)
C22 C21 H21 119.0
C20 C21 H21 119.0
C21 C22 C23 120.39(18)
C21 C22 H22 119.8
C23 C22 H22 119.8
C24 C23 C22 119.20(17)
C24 C23 H23 120.4
C22 C23 H23 120.4
C23 C24 C19 120.90(18)
C23 C24 H24 119.5
C19 C24 H24 119.5
C28 C25 C26 109.73(16)
C28 C25 C27 112.27(18)
C26 C25 C27 110.33(17)
C28 C25 S1 103.88(13)
C26 C25 S1 110.75(13)
C27 C25 S1 109.72(13)
C25 C26 H26A 109.5
C25 C26 H26B 109.5
H26A C26 H26B 109.5
C25 C26 H26C 109.5
H26A C26 H26C 109.5
H26B C26 H26C 109.5
C25 C27 H27A 109.5
C25 C27 H27B 109.5
H27A C27 H27B 109.5
C25 C27 H27C 109.5
H27A C27 H27C 109.5
H27B C27 H27C 109.5
C25 C28 H28A 109.5
C25 C28 H28B 109.5
H28A C28 H28B 109.5
C25 C28 H28C 109.5
H28A C28 H28C 109.5
H28B C28 H28C 109.5
C32 C29 C30 112.65(17)
C32 C29 C31 109.43(16)
C30 C29 C31 110.47(17)
C32 C29 S2 103.49(13)
C30 C29 S2 109.87(13)
C31 C29 S2 110.74(13)
C29 C30 H30A 109.5
C29 C30 H30B 109.5
H30A C30 H30B 109.5
C29 C30 H30C 109.5
H30A C30 H30C 109.5
H30B C30 H30C 109.5
C29 C31 H31A 109.5
C29 C31 H31B 109.5
H31A C31 H31B 109.5
C29 C31 H31C 109.5
H31A C31 H31C 109.5
H31B C31 H31C 109.5
C29 C32 H32A 109.5
C29 C32 H32B 109.5
H32A C32 H32B 109.5
C29 C32 H32C 109.5
H32A C32 H32C 109.5
H32B C32 H32C 109.5
C35 C33 C36 110.51(16)
C35 C33 C34 111.45(16)
C36 C33 C34 109.90(16)
C35 C33 S3 103.43(13)
C36 C33 S3 111.30(13)
C34 C33 S3 110.12(13)
C33 C34 H34A 109.5
C33 C34 H34B 109.5
H34A C34 H34B 109.5
C33 C34 H34C 109.5
H34A C34 H34C 109.5
H34B C34 H34C 109.5
C33 C35 H35A 109.5
C33 C35 H35B 109.5
H35A C35 H35B 109.5
C33 C35 H35C 109.5
H35A C35 H35C 109.5
H35B C35 H35C 109.5
C33 C36 H36A 109.5
C33 C36 H36B 109.5
H36A C36 H36B 109.5
C33 C36 H36C 109.5
H36A C36 H36C 109.5
H36B C36 H36C 109.5
C39 C37 C38 111.35(16)
C39 C37 C40 110.15(16)
C38 C37 C40 110.57(15)
C39 C37 S4 110.11(12)
C38 C37 S4 103.29(12)
C40 C37 S4 111.20(13)
C37 C38 H38A 109.5
C37 C38 H38B 109.5
H38A C38 H38B 109.5
C37 C38 H38C 109.5
H38A C38 H38C 109.5
H38B C38 H38C 109.5
C37 C39 H39A 109.5
C37 C39 H39B 109.5
H39A C39 H39B 109.5
C37 C39 H39C 109.5
H39A C39 H39C 109.5
H39B C39 H39C 109.5
C37 C40 H40A 109.5
C37 C40 H40B 109.5
H40A C40 H40B 109.5
C37 C40 H40C 109.5
H40A C40 H40C 109.5
H40B C40 H40C 109.5

loop_
_geom_bond_atom_site_label_1
_geom_bond_atom_site_label_2
_geom_bond_distance
Cu1 N1 2.1149(14)
Cu1 N2 2.1303(14)
Cu1 S2 2.2730(5)
Cu1 S3 2.2854(5)
Cu2 N1 2.0850(14)
Cu2 N2 2.1395(14)
Cu2 S4 2.2735(5)
Cu2 S1 2.2853(5)
N1 C1 1.389(2)
N1 C7 1.398(2)
N2 C13 1.390(2)
N2 C20 1.389(2)
S1 C2 1.7825(18)
S1 C25 1.8637(18)
S2 C8 1.7856(18)
S2 C29 1.8707(18)
S3 C14 1.7870(19)
S3 C33 1.8610(18)
S4 C19 1.7848(18)
S4 C37 1.8641(18)
C1 C6 1.403(3)
C1 C2 1.416(2)
C2 C3 1.396(2)
C3 C4 1.379(3)
C3 H3 0.9500
C4 C5 1.391(3)
C4 H4 0.9500
C5 C6 1.385(3)
C5 H5 0.9500
C6 H6 0.9500
C7 C12 1.398(2)
C7 C8 1.413(2)
C8 C9 1.398(2)
C9 C10 1.372(3)
C9 H9 0.9500
C10 C11 1.397(3)
C10 H10 0.9500
C11 C12 1.382(3)
C11 H11 0.9500
C12 H12 0.9500
C13 C14 1.410(3)
C13 C18 1.414(3)
C14 C15 1.399(2)
C15 C16 1.378(3)
C15 H15 0.9500
C16 C17 1.389(3)
C16 H16 0.9500
C17 C18 1.380(3)
C17 H17 0.9500
C18 H18 0.9500
C19 C24 1.400(2)
C19 C20 1.413(2)
C20 C21 1.410(2)
C21 C22 1.380(3)
C21 H21 0.9500
C22 C23 1.392(3)
C22 H22 0.9500
C23 C24 1.378(3)
C23 H23 0.9500
C24 H24 0.9500
C25 C28 1.514(3)
C25 C26 1.525(3)
C25 C27 1.527(3)
C26 H26A 0.9800
C26 H26B 0.9800
C26 H26C 0.9800
C27 H27A 0.9800
C27 H27B 0.9800
C27 H27C 0.9800
C28 H28A 0.9800
C28 H28B 0.9800
C28 H28C 0.9800
C29 C32 1.517(3)
C29 C30 1.521(3)
C29 C31 1.528(3)
C30 H30A 0.9800
C30 H30B 0.9800
C30 H30C 0.9800
C31 H31A 0.9800
C31 H31B 0.9800
C31 H31C 0.9800
C32 H32A 0.9800
C32 H32B 0.9800
C32 H32C 0.9800
C33 C35 1.516(3)
C33 C36 1.524(3)
C33 C34 1.521(2)
C34 H34A 0.9800
C34 H34B 0.9800
C34 H34C 0.9800
C35 H35A 0.9800
C35 H35B 0.9800
C35 H35C 0.9800
C36 H36A 0.9800
C36 H36B 0.9800
C36 H36C 0.9800
C37 C39 1.518(3)
C37 C38 1.522(3)
C37 C40 1.527(3)
C38 H38A 0.9800
C38 H38B 0.9800
C38 H38C 0.9800
C39 H39A 0.9800
C39 H39B 0.9800
C39 H39C 0.9800
C40 H40A 0.9800
C40 H40B 0.9800
C40 H40C 0.9800
